data_4062964
loop_
_publ_author_name
'Joseph M. Keane'
'Mahendra D. Chordia'
'Christopher J. Mocella'
'Michal Sabat'
'Carl O. Trindle'
'W. Dean Harman'

_publ_section_title
;
Transition Metal-Stabilized Arenium Cations: Protonation of Arenes
Dihapto-Coordinated to \p-Basic Metal Fragments
;
_journal_name_full 'Journal of the American Chemical Society'
_journal_page_first 6806
_journal_page_last 6815
_journal_paper_doi 10.1021/ja039824h
_journal_volume 126
_journal_year 2004
_chemical_formula_sum 'C20 H25 B F3 Mo N9 O4 S'
_chemical_formula_weight 651.30
_space_group_IT_number 14
_symmetry_cell_setting monoclinic
_symmetry_space_group_name_Hall '-P 2yn'
_symmetry_space_group_name_H-M 'P 1 21/n 1'
_cell_angle_alpha 90.00
_cell_angle_beta 110.9960(10)
_cell_angle_gamma 90.00
_cell_formula_units_Z 8
_cell_length_a 19.2002(11)
_cell_length_b 12.8053(7)
_cell_length_c 23.2887(13)
_cell_measurement_temperature 293(2)
_cell_volume 5345.7(5)
_diffrn_ambient_temperature 293(2)
_exptl_crystal_density_diffrn 1.619
_cod_depositor_comments
;
The following automatic conversions were performed:
'_symmetry_cell_setting' value 'Monoclinic' changed to 'monoclinic'
according to '/home/saulius/struct/CIF-dictionaries/cif_core.dic'
dictionary named 'cif_core.dic' version 2.4.1 from 2010-06-29.

Automatic conversion script
Id: cif_fix_enum 1527 2010-12-29 10:47:43Z saulius 
;
_cod_original_sg_symbol_H-M 'P 21/n'
_cod_database_code 4062964

loop_
_symmetry_equiv_pos_as_xyz
'x, y, z'
'-x+1/2, y+1/2, -z+1/2'
'-x, -y, -z'
'x-1/2, -y-1/2, z-1/2'

loop_
_atom_site_label
_atom_site_type_symbol
_atom_site_fract_x
_atom_site_fract_y
_atom_site_fract_z
_atom_site_U_iso_or_equiv
_atom_site_adp_type
_atom_site_occupancy
_atom_site_symmetry_multiplicity
_atom_site_calc_flag
_atom_site_refinement_flags
_atom_site_disorder_assembly
_atom_site_disorder_group
Mo1 Mo 0.125054(14) 0.082400(19) 0.953864(12) 0.03371(7) Uani 1 1 d . . .
Mo2 Mo 0.866921(15) 0.99327(2) 0.560983(13) 0.03813(8) Uani 1 1 d . . .
S1A S 0.16683(15) 0.52045(14) 0.68273(10) 0.1183(7) Uani 1 1 d . . .
S1B S 0.65243(6) 0.10462(7) 0.68120(5) 0.0523(2) Uani 1 1 d . . .
F1A F 0.0883(5) 0.5321(5) 0.7455(3) 0.205(3) Uani 1 1 d . . .
F2A F 0.0350(5) 0.4467(7) 0.6628(4) 0.231(3) Uani 1 1 d . . .
F3A F 0.0390(4) 0.6034(7) 0.6562(4) 0.245(4) Uani 1 1 d . . .
F1B F 0.5130(2) 0.1156(5) 0.6685(2) 0.162(2) Uani 1 1 d . . .
F2B F 0.5742(3) -0.0018(4) 0.7309(2) 0.1485(18) Uani 1 1 d . . .
F3B F 0.5869(3) 0.1575(4) 0.7565(2) 0.1498(18) Uani 1 1 d . . .
O1A O 0.11211(18) -0.0589(2) 1.05010(13) 0.0644(7) Uani 1 1 d . . .
O2A O 0.1594(6) 0.5201(4) 0.6199(3) 0.202(4) Uani 1 1 d . . .
O3A O 0.1901(5) 0.4232(4) 0.7060(4) 0.211(4) Uani 1 1 d . . .
O4A O 0.1966(5) 0.6140(5) 0.7045(4) 0.212(4) Uani 1 1 d . . .
O1B O 0.84862(19) 1.1560(2) 0.64416(16) 0.0751(9) Uani 1 1 d . . .
O2B O 0.71697(18) 0.0789(2) 0.73325(17) 0.0795(10) Uani 1 1 d . . .
O3B O 0.6320(2) 0.0295(3) 0.63271(16) 0.0790(9) Uani 1 1 d . . .
O4B O 0.6486(2) 0.2106(2) 0.66205(15) 0.0808(10) Uani 1 1 d . . .
N1A N 0.05455(14) 0.2074(2) 0.96820(12) 0.0380(5) Uani 1 1 d . . .
N2A N 0.00156(14) 0.2545(2) 0.91910(12) 0.0387(6) Uani 1 1 d . . .
N3A N 0.01642(15) 0.0326(2) 0.88854(13) 0.0402(6) Uani 1 1 d . . .
N4A N -0.03197(14) 0.1016(2) 0.84968(12) 0.0393(6) Uani 1 1 d . . .
N5A N 0.12325(14) 0.1778(2) 0.87232(12) 0.0389(6) Uani 1 1 d . . .
N6A N 0.06030(15) 0.2302(2) 0.83940(12) 0.0399(6) Uani 1 1 d . . .
N7A N 0.15306(16) -0.0589(2) 0.91190(15) 0.0469(7) Uani 1 1 d . . .
N8A N 0.1603(2) -0.1704(3) 0.84269(19) 0.0737(11) Uani 1 1 d . . .
N9A N 0.11760(17) 0.0009(2) 1.01278(13) 0.0423(6) Uani 1 1 d . . .
N1B N 0.87758(18) 1.1054(3) 0.49329(16) 0.0565(8) Uani 1 1 d . . .
N2B N 0.84295(19) 1.0882(3) 0.43238(17) 0.0709(11) Uani 1 1 d . . .
N3B N 0.75034(17) 1.0103(2) 0.50105(15) 0.0497(7) Uani 1 1 d . . .
N4B N 0.72951(19) 1.0070(3) 0.43856(15) 0.0625(9) Uani 1 1 d . . .
N5B N 0.86660(18) 0.8722(3) 0.49117(16) 0.0579(8) Uani 1 1 d . . .
N6B N 0.83082(19) 0.8930(4) 0.43061(17) 0.0700(10) Uani 1 1 d . . .
N7B N 0.81040(16) 0.8828(2) 0.60215(14) 0.0445(6) Uani 1 1 d . . .
N8B N 0.75450(16) 0.8232(2) 0.66271(15) 0.0496(7) Uani 1 1 d . . .
N9B N 0.85772(16) 1.0909(2) 0.61139(14) 0.0450(6) Uani 1 1 d . . .
C1A C 0.2915(3) 0.0020(4) 1.0345(3) 0.0676(13) Uani 1 1 d . . .
C2A C 0.2535(2) 0.0810(3) 0.98465(19) 0.0496(8) Uani 1 1 d . . .
C3A C 0.23301(18) 0.1781(3) 1.00149(16) 0.0449(7) Uani 1 1 d . . .
C4A C 0.2156(2) 0.1833(3) 1.05273(18) 0.0525(9) Uani 1 1 d . . .
C5A C 0.2483(3) 0.1115(4) 1.1055(2) 0.0662(12) Uani 1 1 d . . .
C6A C 0.3117(3) 0.0497(5) 1.0983(2) 0.0801(15) Uani 1 1 d . . .
C7A C -0.0391(2) 0.3191(3) 0.93950(19) 0.0496(8) Uani 1 1 d . . .
C8A C -0.0131(2) 0.3157(3) 1.00244(19) 0.0541(9) Uani 1 1 d . . .
C9A C 0.0447(2) 0.2452(3) 1.01820(17) 0.0468(8) Uani 1 1 d . . .
C10A C -0.0943(2) 0.0516(3) 0.81506(17) 0.0495(8) Uani 1 1 d . . .
C11A C -0.0865(2) -0.0516(3) 0.83113(19) 0.0543(9) Uani 1 1 d . . .
C12A C -0.0174(2) -0.0598(3) 0.87645(18) 0.0471(8) Uani 1 1 d . . .
C13A C 0.0723(2) 0.2854(3) 0.79490(17) 0.0506(9) Uani 1 1 d . . .
C14A C 0.1433(3) 0.2690(3) 0.79812(19) 0.0559(10) Uani 1 1 d . . .
C15A C 0.1733(2) 0.2022(3) 0.84631(16) 0.0467(8) Uani 1 1 d . . .
C16A C 0.1587(2) -0.0689(3) 0.8581(2) 0.0571(10) Uani 1 1 d . . .
C17A C 0.1553(3) -0.2265(4) 0.8904(3) 0.0804(15) Uani 1 1 d . . .
C18A C 0.1516(3) -0.1592(3) 0.9330(3) 0.0691(12) Uani 1 1 d . . .
C19A C 0.1639(4) -0.2102(5) 0.7856(3) 0.112(2) Uani 1 1 d . . .
H19A H 0.1759 -0.2833 0.7900 0.168 Uiso 1 1 calc R . .
H19B H 0.2017 -0.1732 0.7758 0.168 Uiso 1 1 calc R . .
H19C H 0.1165 -0.2005 0.7532 0.168 Uiso 1 1 calc R . .
C20A C 0.0956(10) 0.5243(5) 0.6892(5) 0.216(7) Uani 1 1 d . . .
C1B C 0.9792(3) 0.9435(5) 0.6999(2) 0.0717(13) Uani 1 1 d . . .
C2B C 0.9619(2) 0.9007(4) 0.6357(2) 0.0606(10) Uani 1 1 d . . .
C3B C 0.9930(2) 0.9506(4) 0.5967(2) 0.0574(10) Uani 1 1 d . . .
C4B C 1.0042(2) 1.0562(4) 0.6031(2) 0.0588(10) Uani 1 1 d . . .
C5B C 1.0222(3) 1.1091(4) 0.6641(2) 0.0686(12) Uani 1 1 d . . .
C6B C 1.0359(3) 1.0313(5) 0.7141(3) 0.0809(15) Uani 1 1 d . . .
C7B C 0.8499(4) 1.1760(7) 0.4020(4) 0.094(2) Uani 1 1 d . . .
C8B C 0.8888(4) 1.2469(6) 0.4421(4) 0.096(2) Uani 1 1 d . . .
C9B C 0.9043(3) 1.2022(4) 0.4991(3) 0.0743(14) Uani 1 1 d . . .
C10B C 0.6877(2) 1.0267(3) 0.5124(2) 0.0500(8) Uani 1 1 d . . .
C11B C 0.6282(2) 1.0348(3) 0.4584(2) 0.0591(10) Uani 1 1 d . . .
C12B C 0.6556(2) 1.0223(4) 0.4129(2) 0.0622(11) Uani 1 1 d . . .
C13B C 0.8361(4) 0.8068(8) 0.3979(4) 0.098(2) Uani 1 1 d . . .
C14B C 0.8752(4) 0.7320(6) 0.4368(4) 0.101(2) Uani 1 1 d . . .
C15B C 0.8934(3) 0.7749(4) 0.4944(3) 0.0780(15) Uani 1 1 d . . .
C16B C 0.7839(3) 0.7849(4) 0.5839(3) 0.0709(14) Uani 1 1 d . . .
C17B C 0.7500(3) 0.7481(4) 0.6208(3) 0.0765(14) Uani 1 1 d . . .
C18B C 0.79063(19) 0.9034(3) 0.64954(17) 0.0443(7) Uani 1 1 d . . .
C19B C 0.7253(2) 0.8195(3) 0.7125(2) 0.0594(10) Uani 1 1 d . . .
H19D H 0.7603 0.8516 0.7486 0.089 Uiso 1 1 calc R . .
H19E H 0.7177 0.7481 0.7213 0.089 Uiso 1 1 calc R . .
H19F H 0.6787 0.8563 0.7004 0.089 Uiso 1 1 calc R . .
C20B C 0.5777(3) 0.0925(6) 0.7110(3) 0.0900(17) Uani 1 1 d . . .
B1A B -0.0118(2) 0.2187(3) 0.85308(18) 0.0421(8) Uani 1 1 d . . .
B1B B 0.7894(3) 0.9952(6) 0.4091(2) 0.081(2) Uani 1 1 d . . .
H1A1 H 0.258(2) -0.067(3) 1.0357(18) 0.055(11) Uiso 1 1 d . . .
H1A2 H 0.323(3) -0.019(4) 1.024(2) 0.080(17) Uiso 1 1 d . . .
H1B1 H 0.944(3) 0.975(4) 0.708(2) 0.077(16) Uiso 1 1 d . . .
H1B2 H 0.989(3) 0.888(4) 0.726(3) 0.092(17) Uiso 1 1 d . . .
H1BA H -0.059(2) 0.255(3) 0.8193(17) 0.049(10) Uiso 1 1 d . . .
H1BB H 0.766(3) 0.994(3) 0.365(2) 0.075(15) Uiso 1 1 d . . .
H2A H 0.2654(19) 0.075(3) 0.9500(17) 0.039(9) Uiso 1 1 d . . .
H2B H 0.953(2) 0.825(3) 0.6262(17) 0.053(11) Uiso 1 1 d . . .
H3A H 0.2225(19) 0.238(3) 0.9713(16) 0.044(9) Uiso 1 1 d . . .
H3B H 0.985(2) 0.915(3) 0.557(2) 0.067(13) Uiso 1 1 d . . .
H4A H 0.194(2) 0.238(3) 1.0577(18) 0.054(11) Uiso 1 1 d . . .
H4B H 1.014(2) 1.087(3) 0.571(2) 0.067(13) Uiso 1 1 d . . .
H5A1 H 0.212(3) 0.074(3) 1.112(2) 0.065(14) Uiso 1 1 d . . .
H5A2 H 0.272(3) 0.149(4) 1.138(2) 0.071(14) Uiso 1 1 d . . .
H5B1 H 1.063(3) 1.158(4) 0.673(2) 0.092(16) Uiso 1 1 d . . .
H5B2 H 0.983(3) 1.158(3) 0.662(2) 0.063(13) Uiso 1 1 d . . .
H6A1 H 0.318(3) -0.008(4) 1.122(3) 0.092(18) Uiso 1 1 d . . .
H6A2 H 0.356(3) 0.096(4) 1.108(2) 0.077(15) Uiso 1 1 d . . .
H6B1 H 1.086(3) 0.991(4) 0.714(2) 0.082(16) Uiso 1 1 d . . .
H6B2 H 1.041(4) 1.055(5) 0.746(3) 0.12(2) Uiso 1 1 d . . .
H7A H -0.078(2) 0.358(3) 0.9104(18) 0.053(11) Uiso 1 1 d . . .
H7B H 0.825(4) 1.167(6) 0.364(4) 0.14(3) Uiso 1 1 d . . .
H8A H -0.029(2) 0.355(3) 1.0276(18) 0.049(10) Uiso 1 1 d . . .
H8B H 0.916(4) 1.301(6) 0.446(4) 0.15(3) Uiso 1 1 d . . .
H9A H 0.073(2) 0.219(3) 1.058(2) 0.066(13) Uiso 1 1 d . . .
H9B H 0.928(3) 1.225(4) 0.536(2) 0.078(18) Uiso 1 1 d . . .
H10A H -0.136(2) 0.088(3) 0.7821(17) 0.044(10) Uiso 1 1 d . . .
H10B H 0.690(2) 1.028(3) 0.5537(18) 0.046(10) Uiso 1 1 d . . .
H11A H -0.123(3) -0.107(4) 0.813(2) 0.080(14) Uiso 1 1 d . . .
H11B H 0.577(2) 1.045(3) 0.4485(16) 0.044(9) Uiso 1 1 d . . .
H12A H 0.010(2) -0.119(3) 0.9004(18) 0.058(11) Uiso 1 1 d . . .
H12B H 0.631(3) 1.021(4) 0.367(3) 0.094(17) Uiso 1 1 d . . .
H13A H 0.040(2) 0.320(3) 0.7737(16) 0.037(9) Uiso 1 1 d . . .
H13B H 0.817(3) 0.821(5) 0.360(3) 0.10(2) Uiso 1 1 d . . .
H14A H 0.163(2) 0.284(4) 0.780(2) 0.063(14) Uiso 1 1 d . . .
H14B H 0.899(9) 0.665(16) 0.448(9) 0.45(11) Uiso 1 1 d . . .
H15A H 0.223(2) 0.175(3) 0.8628(17) 0.048(10) Uiso 1 1 d . . .
H15B H 0.920(4) 0.751(6) 0.528(3) 0.13(3) Uiso 1 1 d . . .
H16A H 0.163(2) -0.020(3) 0.8390(17) 0.037(10) Uiso 1 1 d . . .
H16B H 0.791(3) 0.758(4) 0.560(2) 0.070(16) Uiso 1 1 d . . .
H17A H 0.158(2) -0.309(4) 0.888(2) 0.072(13) Uiso 1 1 d . . .
H17B H 0.723(3) 0.692(4) 0.621(2) 0.095(17) Uiso 1 1 d . . .
H18A H 0.144(3) -0.174(5) 0.969(3) 0.11(2) Uiso 1 1 d . . .
H18B H 0.7951(19) 0.964(3) 0.6735(16) 0.038(9) Uiso 1 1 d . . .

loop_
_atom_site_aniso_label
_atom_site_aniso_U_11
_atom_site_aniso_U_22
_atom_site_aniso_U_33
_atom_site_aniso_U_23
_atom_site_aniso_U_13
_atom_site_aniso_U_12
Mo1 0.03493(13) 0.02934(12) 0.03693(13) 0.00430(10) 0.01296(10) 0.00118(9)
Mo2 0.03821(14) 0.03743(14) 0.04075(15) -0.00078(11) 0.01658(11) 0.00218(10)
S1A 0.200(2) 0.0706(10) 0.1177(14) 0.0133(9) 0.0979(15) 0.0019(11)
S1B 0.0607(6) 0.0424(5) 0.0519(5) -0.0037(4) 0.0180(4) -0.0018(4)
F1A 0.324(9) 0.155(4) 0.233(7) 0.027(4) 0.217(7) 0.014(5)
F2A 0.254(8) 0.208(7) 0.224(7) 0.029(6) 0.076(6) -0.077(6)
F3A 0.217(7) 0.281(9) 0.293(9) 0.151(7) 0.158(7) 0.067(6)
F1B 0.063(2) 0.260(6) 0.156(4) -0.015(4) 0.033(2) 0.013(3)
F2B 0.171(4) 0.139(4) 0.168(4) 0.013(3) 0.101(4) -0.051(3)
F3B 0.166(4) 0.198(5) 0.118(3) -0.048(3) 0.089(3) 0.010(3)
O1A 0.087(2) 0.0545(16) 0.0611(17) 0.0197(13) 0.0383(16) -0.0002(14)
O2A 0.417(12) 0.109(4) 0.175(6) 0.028(4) 0.222(8) 0.027(5)
O3A 0.359(10) 0.103(4) 0.286(9) 0.081(5) 0.256(9) 0.074(5)
O4A 0.303(9) 0.120(4) 0.325(10) -0.054(5) 0.250(9) -0.066(5)
O1B 0.092(2) 0.0542(17) 0.089(2) -0.0244(16) 0.0453(19) 0.0029(16)
O2B 0.0634(19) 0.065(2) 0.089(2) 0.0036(16) 0.0025(17) 0.0035(15)
O3B 0.099(3) 0.0686(19) 0.071(2) -0.0248(16) 0.0322(18) -0.0058(18)
O4B 0.113(3) 0.0509(17) 0.068(2) 0.0058(14) 0.0192(19) -0.0044(17)
N1A 0.0388(13) 0.0340(12) 0.0406(14) 0.0044(10) 0.0134(11) 0.0012(10)
N2A 0.0355(13) 0.0334(12) 0.0450(15) 0.0012(11) 0.0117(11) 0.0028(10)
N3A 0.0394(14) 0.0349(13) 0.0478(15) 0.0031(11) 0.0175(12) -0.0024(11)
N4A 0.0359(13) 0.0382(13) 0.0418(14) 0.0005(11) 0.0113(11) -0.0024(10)
N5A 0.0385(13) 0.0388(13) 0.0400(14) 0.0069(11) 0.0147(11) -0.0011(11)
N6A 0.0450(14) 0.0335(13) 0.0402(14) 0.0058(10) 0.0140(11) -0.0010(11)
N7A 0.0452(15) 0.0355(14) 0.0590(19) 0.0001(12) 0.0175(14) 0.0050(11)
N8A 0.071(2) 0.063(2) 0.073(2) -0.030(2) 0.0099(19) 0.0150(19)
N9A 0.0487(15) 0.0351(13) 0.0448(15) 0.0073(11) 0.0188(13) 0.0021(11)
N1B 0.0481(17) 0.067(2) 0.060(2) 0.0163(16) 0.0265(15) 0.0061(15)
N2B 0.0487(18) 0.112(3) 0.058(2) 0.032(2) 0.0266(16) 0.017(2)
N3B 0.0419(15) 0.0606(19) 0.0485(17) 0.0061(14) 0.0185(13) 0.0046(13)
N4B 0.0444(17) 0.096(3) 0.0441(17) 0.0084(17) 0.0129(14) 0.0066(17)
N5B 0.0509(17) 0.067(2) 0.0572(19) -0.0171(16) 0.0218(15) 0.0036(16)
N6B 0.0497(18) 0.108(3) 0.056(2) -0.028(2) 0.0234(16) -0.008(2)
N7B 0.0460(15) 0.0334(13) 0.0541(17) 0.0004(12) 0.0179(13) -0.0022(11)
N8B 0.0454(15) 0.0392(15) 0.0630(19) 0.0123(13) 0.0181(14) 0.0013(12)
N9B 0.0479(15) 0.0364(14) 0.0562(17) -0.0027(12) 0.0251(14) -0.0025(12)
C1A 0.051(2) 0.066(3) 0.077(3) 0.007(2) 0.012(2) 0.021(2)
C2A 0.0404(17) 0.057(2) 0.052(2) -0.0010(16) 0.0161(16) -0.0028(15)
C3A 0.0372(16) 0.0428(17) 0.0476(19) 0.0027(15) 0.0066(14) -0.0076(13)
C4A 0.0463(19) 0.049(2) 0.056(2) -0.0059(17) 0.0105(16) -0.0024(16)
C5A 0.066(3) 0.078(3) 0.046(2) -0.004(2) 0.010(2) -0.014(2)
C6A 0.077(3) 0.082(3) 0.062(3) 0.018(3) 0.001(2) 0.012(3)
C7A 0.0437(18) 0.0399(17) 0.065(2) 0.0001(16) 0.0185(17) 0.0053(14)
C8A 0.055(2) 0.052(2) 0.062(2) -0.0075(18) 0.0302(19) 0.0061(17)
C9A 0.0516(19) 0.0464(18) 0.0461(19) -0.0013(15) 0.0219(16) -0.0013(15)
C10A 0.0424(18) 0.056(2) 0.0469(19) -0.0056(16) 0.0118(15) -0.0043(16)
C11A 0.054(2) 0.050(2) 0.062(2) -0.0136(18) 0.0256(18) -0.0181(17)
C12A 0.0485(19) 0.0372(17) 0.059(2) -0.0003(15) 0.0236(17) -0.0073(14)
C13A 0.063(2) 0.0438(19) 0.0410(18) 0.0098(15) 0.0138(17) -0.0013(17)
C14A 0.072(3) 0.059(2) 0.046(2) 0.0065(17) 0.031(2) -0.014(2)
C15A 0.0486(19) 0.0497(19) 0.0454(18) -0.0004(15) 0.0212(16) -0.0048(15)
C16A 0.061(2) 0.049(2) 0.053(2) -0.0056(18) 0.0094(19) 0.0128(18)
C17A 0.079(3) 0.044(2) 0.112(4) -0.011(3) 0.027(3) 0.013(2)
C18A 0.073(3) 0.041(2) 0.095(4) 0.008(2) 0.032(3) 0.0107(19)
C19A 0.118(5) 0.105(4) 0.090(4) -0.047(3) 0.010(3) 0.035(4)
C20A 0.51(2) 0.052(3) 0.203(10) 0.028(5) 0.276(14) 0.009(7)
C1B 0.058(3) 0.102(4) 0.053(3) 0.018(3) 0.018(2) 0.013(3)
C2B 0.044(2) 0.057(2) 0.078(3) 0.003(2) 0.0173(19) 0.0094(17)
C3B 0.0376(18) 0.079(3) 0.054(2) -0.010(2) 0.0153(16) 0.0072(18)
C4B 0.044(2) 0.083(3) 0.050(2) 0.000(2) 0.0175(17) -0.0041(19)
C5B 0.058(3) 0.081(3) 0.063(3) -0.016(2) 0.017(2) -0.021(2)
C6B 0.080(4) 0.103(4) 0.052(3) -0.011(3) 0.015(2) -0.004(3)
C7B 0.067(3) 0.140(6) 0.096(5) 0.067(4) 0.055(3) 0.045(4)
C8B 0.081(4) 0.091(4) 0.143(6) 0.061(4) 0.072(4) 0.030(3)
C9B 0.072(3) 0.063(3) 0.104(4) 0.028(3) 0.051(3) 0.017(2)
C10B 0.049(2) 0.0427(18) 0.065(2) 0.0072(16) 0.0286(18) 0.0070(15)
C11B 0.043(2) 0.051(2) 0.083(3) 0.014(2) 0.022(2) 0.0101(16)
C12B 0.041(2) 0.074(3) 0.064(3) 0.013(2) 0.0091(19) 0.0064(18)
C13B 0.065(3) 0.156(7) 0.084(4) -0.071(5) 0.041(3) -0.036(4)
C14B 0.089(4) 0.103(5) 0.132(6) -0.066(4) 0.064(4) -0.025(4)
C15B 0.078(3) 0.064(3) 0.101(4) -0.033(3) 0.044(3) -0.006(3)
C16B 0.087(3) 0.048(2) 0.090(4) -0.023(2) 0.047(3) -0.019(2)
C17B 0.085(3) 0.044(2) 0.113(4) -0.014(2) 0.050(3) -0.026(2)
C18B 0.0454(18) 0.0381(17) 0.0494(19) 0.0042(14) 0.0170(15) -0.0047(14)
C19B 0.049(2) 0.061(2) 0.072(3) 0.026(2) 0.0258(19) 0.0018(17)
C20B 0.082(4) 0.112(5) 0.081(4) -0.009(3) 0.036(3) -0.003(3)
B1A 0.0414(18) 0.0343(17) 0.047(2) 0.0042(15) 0.0120(16) 0.0039(14)
B1B 0.051(3) 0.152(6) 0.041(2) 0.001(3) 0.016(2) 0.005(3)

loop_
_geom_bond_atom_site_label_1
_geom_bond_atom_site_label_2
_geom_bond_distance
_geom_bond_site_symmetry_2
_geom_bond_publ_flag
Mo1 N9A 1.770(3) . ?
Mo1 N3A 2.190(3) . ?
Mo1 N1A 2.198(3) . ?
Mo1 N7A 2.213(3) . ?
Mo1 N5A 2.248(3) . ?
Mo1 C2A 2.309(4) . ?
Mo1 C3A 2.320(3) . ?
Mo2 N9B 1.767(3) . ?
Mo2 N3B 2.183(3) . ?
Mo2 N1B 2.195(3) . ?
Mo2 N7B 2.201(3) . ?
Mo2 N5B 2.245(3) . ?
Mo2 C3B 2.326(4) . ?
Mo2 C2B 2.342(4) . ?
Mo2 C4B 2.590(4) . ?
S1A O4A 1.346(7) . ?
S1A O3A 1.368(5) . ?
S1A O2A 1.419(6) . ?
S1A C20A 1.429(15) . ?
S1B O4B 1.422(3) . ?
S1B O2B 1.427(3) . ?
S1B O3B 1.427(3) . ?
S1B C20B 1.810(6) . ?
F1A C20A 1.371(9) . ?
F2A C20A 1.485(15) . ?
F3A C20A 1.484(14) . ?
F1B C20B 1.315(7) . ?
F2B C20B 1.304(7) . ?
F3B C20B 1.308(7) . ?
O1A N9A 1.191(4) . ?
O1B N9B 1.184(4) . ?
N1A C9A 1.335(4) . ?
N1A N2A 1.369(4) . ?
N2A C7A 1.337(4) . ?
N2A B1A 1.535(5) . ?
N3A C12A 1.331(4) . ?
N3A N4A 1.364(4) . ?
N4A C10A 1.342(4) . ?
N4A B1A 1.544(5) . ?
N5A C15A 1.343(4) . ?
N5A N6A 1.355(4) . ?
N6A C13A 1.340(4) . ?
N6A B1A 1.535(5) . ?
N7A C16A 1.303(5) . ?
N7A C18A 1.379(5) . ?
N8A C16A 1.351(5) . ?
N8A C17A 1.354(7) . ?
N8A C19A 1.448(6) . ?
N1B C9B 1.330(6) . ?
N1B N2B 1.352(5) . ?
N2B C7B 1.360(7) . ?
N2B B1B 1.539(8) . ?
N3B C10B 1.337(5) . ?
N3B N4B 1.365(4) . ?
N4B C12B 1.342(5) . ?
N4B B1B 1.544(6) . ?
N5B C15B 1.340(6) . ?
N5B N6B 1.356(5) . ?
N6B C13B 1.364(7) . ?
N6B B1B 1.520(8) . ?
N7B C18B 1.316(5) . ?
N7B C16B 1.362(5) . ?
N8B C18B 1.334(4) . ?
N8B C17B 1.351(6) . ?
N8B C19B 1.459(5) . ?
C1A C2A 1.514(6) . ?
C1A C6A 1.523(8) . ?
C2A C3A 1.403(5) . ?
C3A C4A 1.351(5) . ?
C4A C5A 1.483(6) . ?
C5A C6A 1.511(8) . ?
C7A C8A 1.370(6) . ?
C8A C9A 1.376(5) . ?
C10A C11A 1.367(6) . ?
C11A C12A 1.372(6) . ?
C13A C14A 1.354(6) . ?
C14A C15A 1.364(5) . ?
C17A C18A 1.336(7) . ?
C1B C2B 1.514(7) . ?
C1B C6B 1.516(8) . ?
C2B C3B 1.407(6) . ?
C3B C4B 1.369(7) . ?
C4B C5B 1.500(6) . ?
C5B C6B 1.482(8) . ?
C7B C8B 1.325(11) . ?
C8B C9B 1.377(8) . ?
C10B C11B 1.368(6) . ?
C11B C12B 1.352(6) . ?
C13B C14B 1.346(11) . ?
C14B C15B 1.375(9) . ?
C16B C17B 1.335(7) . ?
